data_4060051
loop_
_publ_author_name
'Tomoaki Tanase'
'Eri Goto'
'Hiroe Takenaka'
'Takashi Horiuchi'
'Yasuhiro Yamamoto'
'Junpei Kuwabara'
'Kohtaro Osakada'

_publ_section_title
;
 Cage-Type Hexanuclear Platinum(0) Clusters with Diphosphine and
 Isocyanide Ligands Encapsulating Two Mercury(0) Atoms
;
_journal_name_full Organometallics
_journal_page_first 234
_journal_page_last 244
_journal_paper_doi 10.1021/om049251x
_journal_volume 24
_journal_year 2005
_chemical_formula_sum 'C111 H117 Hg P6 Pt2'
_chemical_formula_weight 2227.76
_space_group_IT_number 2
_symmetry_cell_setting triclinic
_symmetry_Int_Tables_number 2
_symmetry_space_group_name_Hall '-P 1'
_symmetry_space_group_name_H-M 'P -1'
_cell_angle_alpha 93.889(1)
_cell_angle_beta 101.819(2)
_cell_angle_gamma 111.113(2)
_cell_formula_units_Z 2
_cell_length_a 14.8858(8)
_cell_length_b 15.2745(7)
_cell_length_c 23.2773(9)
_cell_measurement_reflns_used 8833
_cell_measurement_temperature 153.2
_cell_measurement_theta_max 27.5
_cell_measurement_theta_min 3.0
_cell_volume 4774.2(4)
_computing_cell_refinement CRYSTALCLEAR
_computing_data_collection CRYSTALCLEAR
_computing_data_reduction 'teXsan Ver. 1.11'
_computing_molecular_graphics ORTEP-II
_computing_publication_material 'teXsan Ver. 1.11'
_computing_structure_refinement 'teXsan Ver. 1.10'
_computing_structure_solution 'DIRDIF94 (PATTY)'
_diffrn_detector_area_resol_mean 14.71
_diffrn_measured_fraction_theta_full 0.6255
_diffrn_measured_fraction_theta_max 0.6255
_diffrn_measurement_device_type 'Rigaku/MSC Mercury CCD'
_diffrn_measurement_method \w
_diffrn_radiation_type 'Mo K\a'
_diffrn_radiation_wavelength 0.7107
_diffrn_reflns_av_R_equivalents 0.021
_diffrn_reflns_limit_h_max 19
_diffrn_reflns_limit_h_min -18
_diffrn_reflns_limit_k_max 19
_diffrn_reflns_limit_k_min -19
_diffrn_reflns_limit_l_max 29
_diffrn_reflns_limit_l_min -29
_diffrn_reflns_number 45911
_diffrn_reflns_theta_full 27.25
_diffrn_reflns_theta_max 27.25
_exptl_absorpt_coefficient_mu 4.668
_exptl_absorpt_correction_T_max 1.000
_exptl_absorpt_correction_T_min 0.627
_exptl_absorpt_correction_type multi-scan
_exptl_absorpt_process_details 'Jacobson, R. (1998) Private communication'
_exptl_crystal_colour red-green
_exptl_crystal_density_diffrn 1.550
_exptl_crystal_density_method 'not measured'
_exptl_crystal_description Prism
_exptl_crystal_size_max 0.200
_exptl_crystal_size_mid 0.150
_exptl_crystal_size_min 0.100
_refine_diff_density_max 1.18
_refine_diff_density_min -1.29
_refine_ls_extinction_method none
_refine_ls_goodness_of_fit_ref 1.004
_refine_ls_hydrogen_treatment noref
_refine_ls_number_parameters 1082
_refine_ls_number_reflns 12555
_refine_ls_R_factor_gt 0.0328
_refine_ls_shift/su_max 1.810
_refine_ls_structure_factor_coef Fsqd
_refine_ls_weighting_details 'w = 1/[\s^2^(Fo^2^) + (0.03000(Max(Fo^2^,0) + 2Fc^2^)/3)^2^]'
_refine_ls_weighting_scheme calc
_refine_ls_wR_factor_ref 0.0659
_reflns_number_gt 12555
_reflns_number_total 13352
_reflns_threshold_expression F^2^>2.0\s(F^2^)
_cod_original_sg_symbol_H-M 'P -1         '
_cod_original_formula_sum 'C111 H117 Hg P6 Pt2 '
_cod_database_code 4060051

loop_
_symmetry_equiv_pos_as_xyz
x,y,z
-x,-y,-z

loop_
_atom_site_label
_atom_site_type_symbol
_atom_site_fract_x
_atom_site_fract_y
_atom_site_fract_z
_atom_site_U_iso_or_equiv
_atom_site_adp_type
_atom_site_occupancy
_atom_site_calc_flag
Hg(1) Hg 0.17846(2) 0.21077(2) 0.24909(1) 0.02390(6) Uani 1.00 d
Pt(1) Pt 0.06316(2) 0.30847(2) 0.19911(1) 0.01810(6) Uani 1.00 d
Pt(2) Pt 0.29384(2) 0.11338(2) 0.29998(1) 0.02067(7) Uani 1.00 d
P(1) P 0.1672(1) 0.4158(1) 0.15493(7) 0.0197(4) Uani 1.00 d
P(2) P 0.4250(1) 0.2390(1) 0.35913(7) 0.0212(4) Uani 1.00 d
P(3) P 0.0350(1) 0.3725(1) 0.28174(7) 0.0206(4) Uani 1.00 d
P(4) P 0.1819(1) 0.0165(1) 0.34528(7) 0.0214(4) Uani 1.00 d
P(5) P -0.0690(1) 0.1891(1) 0.13727(7) 0.0195(4) Uani 1.00 d
P(6) P 0.3146(1) 0.0554(1) 0.21236(7) 0.0219(4) Uani 1.00 d
C(11) C 0.2941(4) 0.4947(4) 0.1948(3) 0.024(2) Uani 1.00 d
C(12) C 0.3623(4) 0.4462(4) 0.2066(2) 0.024(1) Uani 1.00 d
C(13) C 0.4630(4) 0.5045(4) 0.2518(3) 0.027(2) Uani 1.00 d
C(14) C 0.5379(4) 0.4573(4) 0.2614(3) 0.028(2) Uani 1.00 d
C(15) C 0.4981(4) 0.3583(4) 0.2779(3) 0.030(2) Uani 1.00 d
C(16) C 0.4617(4) 0.3571(4) 0.3350(3) 0.023(2) Uani 1.00 d
C(21) C -0.0037(4) 0.3068(4) 0.3418(3) 0.024(2) Uani 1.00 d
C(22) C 0.0740(4) 0.2763(4) 0.3792(3) 0.028(2) Uani 1.00 d
C(23) C 0.0295(4) 0.2081(4) 0.4198(3) 0.028(2) Uani 1.00 d
C(24) C 0.1047(5) 0.1833(4) 0.4634(3) 0.030(2) Uani 1.00 d
C(25) C 0.1709(4) 0.1480(4) 0.4333(3) 0.028(2) Uani 1.00 d
C(26) C 0.1089(4) 0.0639(4) 0.3844(3) 0.026(2) Uani 1.00 d
C(31) C -0.0583(4) 0.0960(4) 0.0876(2) 0.023(2) Uani 1.00 d
C(32) C -0.0250(4) 0.0244(4) 0.1189(3) 0.026(2) Uani 1.00 d
C(33) C -0.0015(4) -0.0395(4) 0.0759(3) 0.027(2) Uani 1.00 d
C(34) C 0.0307(4) -0.1134(4) 0.1040(3) 0.028(2) Uani 1.00 d
C(35) C 0.1206(4) -0.0721(4) 0.1584(3) 0.026(2) Uani 1.00 d
C(36) C 0.2082(4) 0.0076(4) 0.1463(3) 0.027(2) Uani 1.00 d
C(111) C 0.1161(4) 0.5047(4) 0.1331(3) 0.023(2) Uani 1.00 d
C(112) C 0.1527(4) 0.5954(4) 0.1659(3) 0.030(2) Uani 1.00 d
C(113) C 0.1056(5) 0.6580(4) 0.1512(3) 0.036(2) Uani 1.00 d
C(114) C 0.0235(5) 0.6315(5) 0.1041(3) 0.038(2) Uani 1.00 d
C(115) C -0.0130(5) 0.5418(5) 0.0714(3) 0.035(2) Uani 1.00 d
C(116) C 0.0329(4) 0.4794(4) 0.0858(3) 0.026(2) Uani 1.00 d
C(121) C 0.1918(4) 0.3769(4) 0.0852(2) 0.024(2) Uani 1.00 d
C(122) C 0.2209(5) 0.4377(5) 0.0451(3) 0.034(2) Uani 1.00 d
C(123) C 0.2421(5) 0.4068(5) -0.0060(3) 0.041(2) Uani 1.00 d
C(124) C 0.2384(5) 0.3162(6) -0.0166(3) 0.042(2) Uani 1.00 d
C(125) C 0.2121(5) 0.2555(5) 0.0235(3) 0.039(2) Uani 1.00 d
C(126) C 0.1863(4) 0.2848(4) 0.0737(3) 0.028(2) Uani 1.00 d
C(211) C 0.5456(4) 0.2252(4) 0.3713(3) 0.026(2) Uani 1.00 d
C(212) C 0.5511(5) 0.1441(4) 0.3426(3) 0.031(2) Uani 1.00 d
C(213) C 0.6426(5) 0.1373(5) 0.3460(3) 0.038(2) Uani 1.00 d
C(214) C 0.7285(5) 0.2100(5) 0.3780(3) 0.040(2) Uani 1.00 d
C(215) C 0.7247(5) 0.2893(5) 0.4072(3) 0.038(2) Uani 1.00 d
C(216) C 0.6331(5) 0.2962(4) 0.4041(3) 0.033(2) Uani 1.00 d
C(221) C 0.4264(4) 0.2743(4) 0.4365(3) 0.027(2) Uani 1.00 d
C(222) C 0.4444(5) 0.2199(5) 0.4795(3) 0.034(2) Uani 1.00 d
C(223) C 0.4389(5) 0.2406(6) 0.5372(3) 0.048(2) Uani 1.00 d
C(224) C 0.4156(6) 0.3162(6) 0.5532(3) 0.057(2) Uani 1.00 d
C(225) C 0.3965(6) 0.3702(6) 0.5110(4) 0.056(3) Uani 1.00 d
C(226) C 0.4015(5) 0.3504(5) 0.4532(3) 0.041(2) Uani 1.00 d
C(311) C -0.0673(4) 0.4136(4) 0.2600(2) 0.022(2) Uani 1.00 d
C(312) C -0.1522(5) 0.3843(5) 0.2808(3) 0.041(2) Uani 1.00 d
C(313) C -0.2290(5) 0.4148(6) 0.2598(4) 0.051(2) Uani 1.00 d
C(314) C -0.2212(5) 0.4756(5) 0.2185(3) 0.036(2) Uani 1.00 d
C(315) C -0.1381(5) 0.5051(4) 0.1974(3) 0.034(2) Uani 1.00 d
C(316) C -0.0624(5) 0.4744(4) 0.2181(3) 0.031(2) Uani 1.00 d
C(321) C 0.1347(4) 0.4796(4) 0.3276(3) 0.027(2) Uani 1.00 d
C(322) C 0.2315(4) 0.4835(4) 0.3397(3) 0.031(2) Uani 1.00 d
C(323) C 0.3086(5) 0.5589(5) 0.3772(3) 0.043(2) Uani 1.00 d
C(324) C 0.2908(5) 0.6347(5) 0.4006(3) 0.049(2) Uani 1.00 d
C(325) C 0.1955(6) 0.6330(5) 0.3886(4) 0.056(2) Uani 1.00 d
C(326) C 0.1188(5) 0.5564(5) 0.3523(3) 0.044(2) Uani 1.00 d
C(411) C 0.2371(4) -0.0386(4) 0.4034(3) 0.024(2) Uani 1.00 d
C(412) C 0.3357(5) -0.0283(4) 0.4108(3) 0.029(2) Uani 1.00 d
C(413) C 0.3783(5) -0.0716(5) 0.4522(3) 0.034(2) Uani 1.00 d
C(414) C 0.3232(5) -0.1264(4) 0.4870(3) 0.035(2) Uani 1.00 d
C(415) C 0.2251(5) -0.1369(5) 0.4804(3) 0.035(2) Uani 1.00 d
C(416) C 0.1822(4) -0.0940(4) 0.4387(3) 0.029(2) Uani 1.00 d
C(421) C 0.0767(4) -0.0893(4) 0.3017(3) 0.023(2) Uani 1.00 d
C(422) C -0.0083(5) -0.0809(4) 0.2693(3) 0.029(2) Uani 1.00 d
C(423) C -0.0874(5) -0.1572(5) 0.2345(3) 0.035(2) Uani 1.00 d
C(424) C -0.0817(5) -0.2454(5) 0.2309(3) 0.042(2) Uani 1.00 d
C(425) C 0.0021(5) -0.2558(5) 0.2616(3) 0.039(2) Uani 1.00 d
C(426) C 0.0806(5) -0.1792(4) 0.2963(3) 0.032(2) Uani 1.00 d
C(511) C -0.1385(4) 0.2377(4) 0.0829(3) 0.021(1) Uani 1.00 d
C(512) C -0.1406(5) 0.2265(4) 0.0225(3) 0.031(2) Uani 1.00 d
C(513) C -0.1924(5) 0.2664(5) -0.0173(3) 0.036(2) Uani 1.00 d
C(514) C -0.2412(5) 0.3191(5) 0.0029(3) 0.038(2) Uani 1.00 d
C(515) C -0.2377(5) 0.3328(5) 0.0628(3) 0.039(2) Uani 1.00 d
C(516) C -0.1871(4) 0.2924(4) 0.1014(3) 0.027(2) Uani 1.00 d
C(521) C -0.1695(4) 0.1129(4) 0.1679(2) 0.021(2) Uani 1.00 d
C(522) C -0.2674(4) 0.0704(4) 0.1346(3) 0.028(2) Uani 1.00 d
C(523) C -0.3405(4) 0.0110(4) 0.1583(3) 0.031(2) Uani 1.00 d
C(524) C -0.3166(5) -0.0084(4) 0.2154(3) 0.035(2) Uani 1.00 d
C(525) C -0.2195(5) 0.0314(4) 0.2483(3) 0.031(2) Uani 1.00 d
C(526) C -0.1466(4) 0.0921(4) 0.2253(3) 0.026(2) Uani 1.00 d
C(611) C 0.3512(4) -0.0482(4) 0.2145(3) 0.026(2) Uani 1.00 d
C(612) C 0.3837(5) -0.0803(5) 0.1680(3) 0.036(2) Uani 1.00 d
C(613) C 0.4043(5) -0.1610(5) 0.1691(3) 0.042(2) Uani 1.00 d
C(614) C 0.3933(5) -0.2121(5) 0.2157(4) 0.046(2) Uani 1.00 d
C(615) C 0.3613(5) -0.1813(5) 0.2617(3) 0.041(2) Uani 1.00 d
C(616) C 0.3403(5) -0.1000(4) 0.2608(3) 0.033(2) Uani 1.00 d
C(621) C 0.4064(5) 0.1371(4) 0.1783(3) 0.027(2) Uani 1.00 d
C(622) C 0.3791(5) 0.1974(5) 0.1426(3) 0.034(2) Uani 1.00 d
C(623) C 0.4471(5) 0.2649(5) 0.1196(3) 0.039(2) Uani 1.00 d
C(624) C 0.5449(6) 0.2737(5) 0.1330(3) 0.047(2) Uani 1.00 d
C(625) C 0.5733(5) 0.2150(5) 0.1682(3) 0.043(2) Uani 1.00 d
C(626) C 0.5056(5) 0.1463(5) 0.1904(3) 0.036(2) Uani 1.00 d
C(711) C 0.1501(9) 0.3822(7) 0.6136(4) 0.074(4) Uani 1.00 d
C(712) C 0.0486(7) 0.3545(6) 0.5904(4) 0.064(3) Uani 1.00 d
C(713) C 0.0178(7) 0.3822(7) 0.5381(5) 0.071(3) Uani 1.00 d
C(714) C 0.0836(7) 0.4336(6) 0.5084(4) 0.060(3) Uani 1.00 d
C(715) C 0.1838(7) 0.4596(6) 0.5310(4) 0.066(3) Uani 1.00 d
C(716) C 0.2165(7) 0.4348(7) 0.5838(5) 0.074(3) Uani 1.00 d
C(721) C 0.1871(6) 0.1466(7) 0.6270(4) 0.063(3) Uani 1.00 d
C(722) C 0.1969(6) 0.0732(6) 0.5943(4) 0.059(3) Uani 1.00 d
C(723) C 0.2836(7) 0.0596(6) 0.6074(3) 0.054(3) Uani 1.00 d
C(724) C 0.3614(6) 0.1177(6) 0.6534(3) 0.051(2) Uani 1.00 d
C(725) C 0.3517(6) 0.1908(6) 0.6855(3) 0.055(3) Uani 1.00 d
C(726) C 0.2652(7) 0.2050(6) 0.6722(4) 0.064(3) Uani 1.00 d
C(731) C 0.3792(7) 0.3404(9) 0.8479(4) 0.073(3) Uani 1.00 d
C(732) C 0.3720(7) 0.2556(8) 0.8620(5) 0.074(3) Uani 1.00 d
C(733) C 0.4247(8) 0.2474(8) 0.9145(5) 0.079(4) Uani 1.00 d
C(734) C 0.4891(8) 0.327(1) 0.9538(4) 0.092(4) Uani 1.00 d
C(735) C 0.4977(7) 0.4148(8) 0.9368(5) 0.085(4) Uani 1.00 d
C(736) C 0.4408(8) 0.4208(7) 0.8850(5) 0.078(4) Uani 1.00 d
C(741) C 0.4537(6) 0.0470(6) 0.0281(3) 0.051(2) Uani 1.00 d
C(742) C 0.4133(5) -0.0501(6) 0.0145(3) 0.051(2) Uani 1.00 d
C(743) C 0.4598(6) -0.0967(5) -0.0126(3) 0.049(2) Uani 1.00 d
H(1) H 0.3195 0.5439 0.1720 0.0294 Uiso 1.00 calc
H(2) H 0.2927 0.5243 0.2321 0.0294 Uiso 1.00 calc
H(3) H 0.3295 0.3884 0.2209 0.0283 Uiso 1.00 calc
H(4) H 0.3751 0.4284 0.1694 0.0283 Uiso 1.00 calc
H(5) H 0.4925 0.5643 0.2386 0.0322 Uiso 1.00 calc
H(6) H 0.4500 0.5177 0.2894 0.0322 Uiso 1.00 calc
H(7) H 0.5580 0.4522 0.2247 0.0339 Uiso 1.00 calc
H(8) H 0.5948 0.4959 0.2915 0.0339 Uiso 1.00 calc
H(9) H 0.4443 0.3172 0.2462 0.0363 Uiso 1.00 calc
H(10) H 0.5496 0.3336 0.2835 0.0363 Uiso 1.00 calc
H(11) H 0.4060 0.3760 0.3282 0.0288 Uiso 1.00 calc
H(12) H 0.5137 0.4031 0.3659 0.0288 Uiso 1.00 calc
H(13) H -0.0215 0.3459 0.3675 0.0316 Uiso 1.00 calc
H(14) H -0.0617 0.2509 0.3243 0.0316 Uiso 1.00 calc
H(15) H 0.1013 0.2466 0.3538 0.0368 Uiso 1.00 calc
H(16) H 0.1276 0.3314 0.4033 0.0368 Uiso 1.00 calc
H(17) H -0.0049 0.2354 0.4413 0.0344 Uiso 1.00 calc
H(18) H -0.0186 0.1504 0.3953 0.0344 Uiso 1.00 calc
H(19) H 0.1455 0.2385 0.4923 0.0376 Uiso 1.00 calc
H(20) H 0.0701 0.1344 0.4839 0.0376 Uiso 1.00 calc
H(21) H 0.2114 0.1994 0.4165 0.0356 Uiso 1.00 calc
H(22) H 0.2145 0.1308 0.4624 0.0356 Uiso 1.00 calc
H(23) H 0.0655 0.0823 0.3561 0.0317 Uiso 1.00 calc
H(24) H 0.0684 0.0138 0.4021 0.0317 Uiso 1.00 calc
H(25) H -0.1213 0.0617 0.0601 0.0286 Uiso 1.00 calc
H(26) H -0.0111 0.1254 0.0651 0.0286 Uiso 1.00 calc
H(27) H 0.0326 0.0570 0.1509 0.0322 Uiso 1.00 calc
H(28) H -0.0768 -0.0148 0.1359 0.0322 Uiso 1.00 calc
H(29) H -0.0591 -0.0708 0.0436 0.0329 Uiso 1.00 calc
H(30) H 0.0509 -0.0002 0.0597 0.0329 Uiso 1.00 calc
H(31) H -0.0246 -0.1560 0.1163 0.0344 Uiso 1.00 calc
H(32) H 0.0467 -0.1483 0.0750 0.0344 Uiso 1.00 calc
H(33) H 0.1010 -0.0491 0.1908 0.0322 Uiso 1.00 calc
H(34) H 0.1421 -0.1224 0.1699 0.0322 Uiso 1.00 calc
H(35) H 0.1869 0.0573 0.1348 0.0309 Uiso 1.00 calc
H(36) H 0.2284 -0.0159 0.1141 0.0309 Uiso 1.00 calc
H(37) H 0.2108 0.6145 0.1992 0.0388 Uiso 1.00 calc
H(38) H 0.1309 0.7209 0.1749 0.0433 Uiso 1.00 calc
H(39) H -0.0084 0.6749 0.0939 0.0482 Uiso 1.00 calc
H(40) H -0.0718 0.5217 0.0387 0.0416 Uiso 1.00 calc
H(41) H 0.0072 0.4170 0.0621 0.0329 Uiso 1.00 calc
H(42) H 0.2262 0.5028 0.0527 0.0422 Uiso 1.00 calc
H(43) H 0.2611 0.4498 -0.0343 0.0530 Uiso 1.00 calc
H(44) H 0.2529 0.2954 -0.0524 0.0496 Uiso 1.00 calc
H(45) H 0.2125 0.1918 0.0174 0.0475 Uiso 1.00 calc
H(46) H 0.1644 0.2411 0.1006 0.0329 Uiso 1.00 calc
H(47) H -0.1578 0.3426 0.3109 0.0524 Uiso 1.00 calc
H(48) H -0.2884 0.3929 0.2743 0.0622 Uiso 1.00 calc
H(49) H -0.2732 0.4974 0.2045 0.0436 Uiso 1.00 calc
H(50) H -0.1316 0.5472 0.1678 0.0414 Uiso 1.00 calc
H(51) H -0.0033 0.4971 0.2030 0.0370 Uiso 1.00 calc
H(52) H 0.2448 0.4318 0.3218 0.0381 Uiso 1.00 calc
H(53) H 0.3743 0.5579 0.3874 0.0509 Uiso 1.00 calc
H(54) H 0.3450 0.6900 0.4249 0.0570 Uiso 1.00 calc
H(55) H 0.1813 0.6846 0.4057 0.0660 Uiso 1.00 calc
H(56) H 0.0517 0.5548 0.3440 0.0521 Uiso 1.00 calc
H(57) H -0.1045 0.1912 0.0080 0.0410 Uiso 1.00 calc
H(58) H -0.1946 0.2567 -0.0589 0.0451 Uiso 1.00 calc
H(59) H -0.2783 0.3460 -0.0245 0.0479 Uiso 1.00 calc
H(60) H -0.2688 0.3723 0.0783 0.0462 Uiso 1.00 calc
H(61) H -0.1852 0.3027 0.1431 0.0342 Uiso 1.00 calc
H(62) H -0.2840 0.0831 0.0949 0.0330 Uiso 1.00 calc
H(63) H -0.4074 -0.0170 0.1337 0.0382 Uiso 1.00 calc
H(64) H -0.3692 -0.0502 0.2313 0.0406 Uiso 1.00 calc
H(65) H -0.2026 0.0172 0.2878 0.0378 Uiso 1.00 calc
H(66) H -0.0793 0.1206 0.2491 0.0326 Uiso 1.00 calc
H(67) H 0.4908 0.0928 0.3198 0.0412 Uiso 1.00 calc
H(68) H 0.6456 0.0807 0.3261 0.0456 Uiso 1.00 calc
H(69) H 0.7927 0.2058 0.3804 0.0471 Uiso 1.00 calc
H(70) H 0.7858 0.3406 0.4302 0.0479 Uiso 1.00 calc
H(71) H 0.6293 0.3514 0.4248 0.0432 Uiso 1.00 calc
H(72) H 0.4627 0.1678 0.4684 0.0417 Uiso 1.00 calc
H(73) H 0.4505 0.1988 0.5661 0.0601 Uiso 1.00 calc
H(74) H 0.4139 0.3324 0.5934 0.0682 Uiso 1.00 calc
H(75) H 0.3788 0.4229 0.5220 0.0660 Uiso 1.00 calc
H(76) H 0.3878 0.3892 0.4243 0.0524 Uiso 1.00 calc
H(77) H 0.3750 0.0084 0.3858 0.0373 Uiso 1.00 calc
H(78) H 0.4463 -0.0639 0.4565 0.0411 Uiso 1.00 calc
H(79) H 0.3531 -0.1560 0.5160 0.0425 Uiso 1.00 calc
H(80) H 0.1865 -0.1747 0.5051 0.0411 Uiso 1.00 calc
H(81) H 0.1133 -0.1029 0.4337 0.0367 Uiso 1.00 calc
H(82) H 0.3947 -0.0437 0.1357 0.0462 Uiso 1.00 calc
H(83) H 0.4241 -0.1838 0.1361 0.0519 Uiso 1.00 calc
H(84) H 0.4080 -0.2687 0.2155 0.0560 Uiso 1.00 calc
H(85) H 0.3547 -0.2153 0.2954 0.0519 Uiso 1.00 calc
H(86) H 0.3167 -0.0799 0.2928 0.0409 Uiso 1.00 calc
H(87) H 0.3100 0.1925 0.1337 0.0414 Uiso 1.00 calc
H(88) H 0.4266 0.3042 0.0932 0.0468 Uiso 1.00 calc
H(89) H 0.5934 0.3214 0.1183 0.0595 Uiso 1.00 calc
H(90) H 0.6417 0.2216 0.1775 0.0518 Uiso 1.00 calc
H(91) H 0.5271 0.1047 0.2148 0.0441 Uiso 1.00 calc
H(92) H -0.0119 -0.0186 0.2713 0.0353 Uiso 1.00 calc
H(93) H -0.1455 -0.1488 0.2132 0.0433 Uiso 1.00 calc
H(94) H -0.1369 -0.3000 0.2069 0.0519 Uiso 1.00 calc
H(95) H 0.0057 -0.3183 0.2585 0.0478 Uiso 1.00 calc
H(96) H 0.1391 -0.1884 0.3168 0.0389 Uiso 1.00 calc
H(97) H 0.1737 0.3628 0.6509 0.0917 Uiso 1.00 calc
H(98) H -0.0008 0.3170 0.6111 0.0771 Uiso 1.00 calc
H(99) H -0.0532 0.3648 0.5209 0.0859 Uiso 1.00 calc
H(100) H 0.0611 0.4531 0.4717 0.0783 Uiso 1.00 calc
H(101) H 0.2298 0.4938 0.5079 0.0776 Uiso 1.00 calc
H(102) H 0.2884 0.4566 0.6010 0.0898 Uiso 1.00 calc
H(103) H 0.1242 0.1568 0.6180 0.0769 Uiso 1.00 calc
H(104) H 0.1417 0.0321 0.5629 0.0713 Uiso 1.00 calc
H(105) H 0.2911 0.0093 0.5834 0.0653 Uiso 1.00 calc
H(106) H 0.4224 0.1064 0.6638 0.0626 Uiso 1.00 calc
H(107) H 0.4062 0.2319 0.7174 0.0658 Uiso 1.00 calc
H(108) H 0.2588 0.2571 0.6949 0.0777 Uiso 1.00 calc
H(109) H 0.3370 0.3443 0.8104 0.0847 Uiso 1.00 calc
H(110) H 0.3285 0.2001 0.8338 0.0958 Uiso 1.00 calc
H(111) H 0.4161 0.1830 0.9240 0.0921 Uiso 1.00 calc
H(112) H 0.5267 0.3241 0.9924 0.1137 Uiso 1.00 calc
H(113) H 0.5458 0.4735 0.9624 0.1014 Uiso 1.00 calc
H(114) H 0.4466 0.4841 0.8745 0.0930 Uiso 1.00 calc
H(115) H 0.3503 -0.0862 0.0240 0.0606 Uiso 1.00 calc
H(116) H 0.4216 0.0804 0.0470 0.0629 Uiso 1.00 calc
H(117) H 0.4320 -0.1646 -0.0223 0.0605 Uiso 1.00 calc

loop_
_atom_site_aniso_label
_atom_site_aniso_U_11
_atom_site_aniso_U_22
_atom_site_aniso_U_33
_atom_site_aniso_U_12
_atom_site_aniso_U_13
_atom_site_aniso_U_23
Hg(1) 0.0240(1) 0.0253(1) 0.0266(1) 0.01459(9) 0.00444(9) 0.00678(9)
Pt(1) 0.0173(1) 0.0179(1) 0.0201(1) 0.00774(10) 0.00452(9) 0.00362(9)
Pt(2) 0.0210(1) 0.0220(1) 0.0215(1) 0.0101(1) 0.0060(1) 0.0056(1)
P(1) 0.0179(8) 0.0189(8) 0.0229(8) 0.0069(6) 0.0054(6) 0.0057(6)
P(2) 0.0194(8) 0.0227(8) 0.0224(8) 0.0089(7) 0.0049(6) 0.0058(6)
P(3) 0.0191(8) 0.0208(8) 0.0231(8) 0.0081(6) 0.0069(6) 0.0017(6)
P(4) 0.0215(8) 0.0232(8) 0.0220(8) 0.0103(7) 0.0063(6) 0.0061(6)
P(5) 0.0191(8) 0.0198(8) 0.0202(8) 0.0081(6) 0.0047(6) 0.0044(6)
P(6) 0.0240(8) 0.0244(8) 0.0217(8) 0.0133(7) 0.0072(6) 0.0040(6)
C(11) 0.020(3) 0.016(3) 0.036(4) 0.012(2) 0.001(3) 0.006(3)
C(12) 0.013(3) 0.026(3) 0.013(3) -0.017(2) 0.009(2) -0.009(2)
C(13) 0.026(3) 0.026(3) 0.029(3) 0.008(3) 0.008(3) 0.012(3)
C(14) 0.021(3) 0.030(3) 0.030(3) 0.008(3) 0.004(3) 0.007(3)
C(15) 0.026(3) 0.030(4) 0.041(4) 0.011(3) 0.023(3) 0.007(3)
C(16) 0.022(3) 0.024(3) 0.027(3) 0.012(3) 0.007(3) 0.007(3)
C(21) 0.026(3) 0.025(3) 0.027(3) 0.014(3) 0.012(3) 0.007(3)
C(22) 0.032(4) 0.030(3) 0.026(3) 0.017(3) 0.010(3) 0.001(3)
C(23) 0.034(4) 0.030(3) 0.027(3) 0.018(3) 0.014(3) 0.007(3)
C(24) 0.041(4) 0.031(4) 0.023(3) 0.016(3) 0.010(3) 0.007(3)
C(25) 0.028(3) 0.030(4) 0.027(3) 0.014(3) 0.004(3) 0.001(3)
C(26) 0.027(3) 0.030(3) 0.030(3) 0.017(3) 0.014(3) 0.007(3)
C(31) 0.020(3) 0.022(3) 0.026(3) 0.009(2) 0.004(2) 0.003(3)
C(32) 0.030(3) 0.024(3) 0.027(3) 0.015(3) 0.005(3) 0.004(3)
C(33) 0.030(3) 0.025(3) 0.024(3) 0.013(3) 0.004(3) -0.005(3)
C(34) 0.032(3) 0.029(3) 0.024(3) 0.015(3) 0.003(3) -0.003(3)
C(35) 0.031(3) 0.023(3) 0.025(3) 0.013(3) 0.005(3) 0.003(3)
C(36) 0.029(3) 0.036(4) 0.025(3) 0.019(3) 0.012(3) 0.010(3)
C(111) 0.020(3) 0.021(3) 0.034(3) 0.012(3) 0.010(3) 0.011(3)
C(112) 0.029(3) 0.022(3) 0.039(4) 0.008(3) 0.008(3) 0.008(3)
C(113) 0.039(4) 0.030(4) 0.048(4) 0.022(3) 0.016(3) 0.008(3)
C(114) 0.044(4) 0.036(4) 0.061(5) 0.030(3) 0.030(4) 0.033(4)
C(115) 0.034(4) 0.039(4) 0.041(4) 0.022(3) 0.012(3) 0.019(3)
C(116) 0.020(3) 0.030(3) 0.034(4) 0.012(3) 0.010(3) 0.016(3)
C(121) 0.019(3) 0.032(3) 0.022(3) 0.013(3) 0.003(2) 0.003(3)
C(122) 0.036(4) 0.046(4) 0.033(4) 0.025(3) 0.015(3) 0.015(3)
C(123) 0.035(4) 0.062(5) 0.037(4) 0.022(4) 0.016(3) 0.020(4)
C(124) 0.036(4) 0.067(5) 0.026(4) 0.022(4) 0.012(3) -0.002(4)
C(125) 0.035(4) 0.033(4) 0.046(4) 0.014(3) 0.009(3) -0.015(3)
C(126) 0.025(3) 0.029(3) 0.032(4) 0.011(3) 0.008(3) 0.006(3)
C(211) 0.025(3) 0.031(3) 0.025(3) 0.013(3) 0.007(3) 0.016(3)
C(212) 0.035(4) 0.035(4) 0.022(3) 0.016(3) 0.004(3) 0.007(3)
C(213) 0.041(4) 0.052(4) 0.039(4) 0.034(4) 0.014(3) 0.018(3)
C(214) 0.032(4) 0.059(5) 0.043(4) 0.025(4) 0.017(3) 0.029(4)
C(215) 0.023(3) 0.046(4) 0.045(4) 0.012(3) 0.008(3) 0.025(3)
C(216) 0.030(4) 0.033(4) 0.037(4) 0.015(3) 0.003(3) 0.011(3)
C(221) 0.019(3) 0.033(4) 0.020(3) 0.003(3) 0.002(2) -0.001(3)
C(222) 0.026(3) 0.038(4) 0.029(4) 0.005(3) 0.004(3) 0.006(3)
C(223) 0.037(4) 0.071(6) 0.021(4) 0.005(4) 0.005(3) 0.009(4)
C(224) 0.045(5) 0.080(6) 0.025(4) 0.001(4) 0.015(3) -0.009(4)
C(225) 0.058(5) 0.059(5) 0.049(5) 0.017(4) 0.026(4) -0.005(4)
C(226) 0.043(4) 0.043(4) 0.040(4) 0.017(4) 0.017(3) 0.002(3)
C(311) 0.023(3) 0.021(3) 0.022(3) 0.010(3) 0.006(2) 0.001(2)
C(312) 0.031(4) 0.060(5) 0.045(4) 0.023(4) 0.018(3) 0.028(4)
C(313) 0.022(4) 0.078(6) 0.070(6) 0.025(4) 0.025(4) 0.034(5)
C(314) 0.027(4) 0.040(4) 0.048(4) 0.022(3) 0.005(3) 0.006(3)
C(315) 0.034(4) 0.034(4) 0.043(4) 0.020(3) 0.014(3) 0.015(3)
C(316) 0.031(4) 0.024(3) 0.043(4) 0.015(3) 0.013(3) 0.006(3)
C(321) 0.022(3) 0.028(3) 0.029(3) 0.008(3) 0.007(3) 0.001(3)
C(322) 0.025(3) 0.030(4) 0.036(4) 0.009(3) 0.008(3) -0.001(3)
C(323) 0.028(4) 0.047(5) 0.047(4) 0.010(3) 0.005(3) -0.005(4)
C(324) 0.034(4) 0.039(4) 0.055(5) 0.002(3) 0.002(4) -0.013(4)
C(325) 0.046(5) 0.043(5) 0.068(6) 0.017(4) 0.001(4) -0.029(4)
C(326) 0.026(4) 0.038(4) 0.060(5) 0.013(3) 0.003(3) -0.021(4)
C(411) 0.029(3) 0.017(3) 0.026(3) 0.010(3) 0.007(3) 0.002(2)
C(412) 0.032(4) 0.033(4) 0.025(3) 0.013(3) 0.007(3) 0.008(3)
C(413) 0.029(4) 0.040(4) 0.032(4) 0.016(3) -0.001(3) 0.004(3)
C(414) 0.045(4) 0.031(4) 0.029(4) 0.017(3) 0.001(3) 0.007(3)
C(415) 0.042(4) 0.035(4) 0.029(3) 0.014(3) 0.010(3) 0.016(3)
C(416) 0.029(3) 0.035(4) 0.027(3) 0.013(3) 0.010(3) 0.011(3)
C(421) 0.025(3) 0.022(3) 0.025(3) 0.008(3) 0.008(3) 0.010(2)
C(422) 0.034(4) 0.029(3) 0.027(3) 0.016(3) 0.009(3) -0.005(3)
C(423) 0.027(4) 0.040(4) 0.037(4) 0.012(3) 0.006(3) 0.004(3)
C(424) 0.034(4) 0.040(4) 0.040(4) 0.006(3) 0.004(3) -0.008(3)
C(425) 0.044(4) 0.028(4) 0.047(4) 0.016(3) 0.011(3) 0.004(3)
C(426) 0.035(4) 0.030(4) 0.029(4) 0.011(3) 0.007(3) 0.005(3)
C(511) 0.016(3) 0.018(3) 0.027(3) 0.004(2) 0.007(2) 0.007(2)
C(512) 0.033(4) 0.030(4) 0.028(3) 0.009(3) 0.006(3) 0.007(3)
C(513) 0.036(4) 0.039(4) 0.028(4) 0.007(3) 0.003(3) 0.017(3)
C(514) 0.025(3) 0.036(4) 0.050(5) 0.007(3) 0.002(3) 0.025(3)
C(515) 0.027(4) 0.033(4) 0.059(5) 0.012(3) 0.013(3) 0.019(3)
C(516) 0.023(3) 0.025(3) 0.034(4) 0.008(3) 0.006(3) 0.014(3)
C(521) 0.026(3) 0.019(3) 0.022(3) 0.012(3) 0.008(2) 0.003(2)
C(522) 0.020(3) 0.030(3) 0.027(3) 0.006(3) 0.000(3) 0.005(3)
C(523) 0.023(3) 0.023(3) 0.040(4) 0.002(3) 0.006(3) 0.005(3)
C(524) 0.039(4) 0.029(4) 0.044(4) 0.011(3) 0.027(3) 0.014(3)
C(525) 0.039(4) 0.037(4) 0.022(3) 0.016(3) 0.013(3) 0.008(3)
C(526) 0.025(3) 0.026(3) 0.027(3) 0.009(3) 0.006(3) 0.005(3)
C(611) 0.017(3) 0.024(3) 0.035(4) 0.008(3) 0.004(3) 0.001(3)
C(612) 0.036(4) 0.034(4) 0.039(4) 0.013(3) 0.013(3) 0.001(3)
C(613) 0.034(4) 0.033(4) 0.060(5) 0.016(3) 0.013(4) -0.009(4)
C(614) 0.034(4) 0.020(4) 0.079(6) 0.014(3) 0.000(4) -0.006(4)
C(615) 0.042(4) 0.025(4) 0.054(5) 0.017(3) -0.003(3) 0.008(3)
C(616) 0.035(4) 0.034(4) 0.035(4) 0.017(3) 0.008(3) 0.009(3)
C(621) 0.033(4) 0.026(3) 0.024(3) 0.013(3) 0.010(3) 0.001(3)
C(622) 0.035(4) 0.039(4) 0.033(4) 0.017(3) 0.014(3) 0.006(3)
C(623) 0.049(4) 0.035(4) 0.039(4) 0.016(3) 0.022(3) 0.011(3)
C(624) 0.050(5) 0.043(4) 0.051(5) 0.009(4) 0.039(4) 0.007(4)
C(625) 0.033(4) 0.045(4) 0.052(5) 0.009(3) 0.023(4) 0.000(4)
C(626) 0.034(4) 0.043(4) 0.033(4) 0.018(3) 0.008(3) 0.001(3)
C(711) 0.111(9) 0.082(7) 0.052(6) 0.065(7) 0.015(6) 0.010(5)
C(712) 0.075(7) 0.057(6) 0.079(7) 0.037(5) 0.037(6) 0.010(5)
C(713) 0.056(6) 0.066(6) 0.091(8) 0.025(5) 0.021(6) -0.003(6)
C(714) 0.078(7) 0.048(5) 0.047(5) 0.030(5) -0.007(5) -0.011(4)
C(715) 0.077(7) 0.043(5) 0.066(6) 0.011(5) 0.020(5) -0.005(4)
C(716) 0.062(6) 0.089(8) 0.070(7) 0.033(6) 0.008(5) -0.001(6)
C(721) 0.058(6) 0.085(7) 0.056(6) 0.036(5) 0.013(5) 0.030(5)
C(722) 0.056(5) 0.058(6) 0.047(5) 0.011(5) -0.003(4) 0.018(4)
C(723) 0.076(6) 0.051(5) 0.039(5) 0.023(5) 0.022(4) 0.013(4)
C(724) 0.052(5) 0.059(5) 0.046(5) 0.018(4) 0.017(4) 0.028(4)
C(725) 0.063(6) 0.056(5) 0.039(4) 0.014(4) 0.010(4) 0.014(4)
C(726) 0.089(7) 0.071(6) 0.047(5) 0.047(6) 0.014(5) 0.015(5)
C(731) 0.071(7) 0.107(9) 0.046(5) 0.045(7) 0.006(5) 0.004(6)
C(732) 0.060(6) 0.079(7) 0.077(7) 0.028(6) 0.013(5) -0.028(6)
C(733) 0.090(8) 0.089(8) 0.091(8) 0.064(7) 0.037(7) 0.022(7)
C(734) 0.073(7) 0.18(1) 0.052(6) 0.087(9) 0.001(5) 0.007(8)
C(735) 0.044(6) 0.089(8) 0.095(9) 0.005(6) 0.008(6) -0.024(7)
C(736) 0.081(7) 0.080(7) 0.072(7) 0.016(6) 0.036(6) 0.027(6)
C(741) 0.051(5) 0.055(5) 0.038(4) 0.017(4) 0.003(4) 0.000(4)
C(742) 0.039(4) 0.060(5) 0.030(4) -0.003(4) 0.002(3) 0.004(4)
C(743) 0.064(5) 0.032(4) 0.036(4) 0.009(4) -0.003(4) 0.001(3)

loop_
_atom_type_symbol
_atom_type_description
_atom_type_scat_dispersion_real
_atom_type_scat_dispersion_imag
_atom_type_scat_source
C C 0.003 0.002
;International Tables for Crystallography
(1992, Vol. C, Tables 4.2.6.8 and 6.1.1.1)
;
H H 0.000 0.000
;International Tables for Crystallography
(1992, Vol. C, Table 6.1.1.2)
;
Hg Hg -2.389 9.227
;International Tables for Crystallography
(1992, Vol. C, Tables 4.2.6.8 and 6.1.1.1)
;
P P 0.102 0.094
;International Tables for Crystallography
(1992, Vol. C, Tables 4.2.6.8 and 6.1.1.1)
;
Pt Pt -1.703 8.390
;International Tables for Crystallography
(1992, Vol. C, Tables 4.2.6.8 and 6.1.1.1)
;

loop_
_geom_angle_atom_site_label_1
_geom_angle_atom_site_label_2
_geom_angle_atom_site_label_3
_geom_angle
_geom_angle_site_symmetry_1
_geom_angle_site_symmetry_3
_geom_angle_publ_flag
Pt(1) Hg(1) Pt(2) 179.58(2) . . yes
Hg(1) Pt(1) P(1) 102.76(4) . . yes
Hg(1) Pt(1) P(3) 101.13(4) . . yes
Hg(1) Pt(1) P(5) 101.72(4) . . yes
P(1) Pt(1) P(3) 114.64(6) . . yes
P(1) Pt(1) P(5) 116.37(6) . . yes
P(3) Pt(1) P(5) 116.64(5) . . yes
Hg(1) Pt(2) P(2) 99.14(4) . . yes
Hg(1) Pt(2) P(4) 97.81(4) . . yes
Hg(1) Pt(2) P(6) 95.84(4) . . yes
P(2) Pt(2) P(4) 117.30(6) . . yes
P(2) Pt(2) P(6) 117.49(6) . . yes
P(4) Pt(2) P(6) 120.07(6) . . yes
Pt(1) P(1) C(11) 122.4(2) . . yes
Pt(1) P(1) C(111) 109.7(2) . . yes
Pt(1) P(1) C(121) 120.2(2) . . yes
C(11) P(1) C(111) 99.7(3) . . yes
C(11) P(1) C(121) 99.5(3) . . yes
C(111) P(1) C(121) 101.8(3) . . yes
Pt(2) P(2) C(16) 119.5(2) . . yes
Pt(2) P(2) C(211) 114.6(2) . . yes
Pt(2) P(2) C(221) 120.7(2) . . yes
C(16) P(2) C(211) 99.2(3) . . yes
C(16) P(2) C(221) 99.3(3) . . yes
C(211) P(2) C(221) 99.5(3) . . yes
Pt(1) P(3) C(21) 124.6(2) . . yes
Pt(1) P(3) C(311) 109.7(2) . . yes
Pt(1) P(3) C(321) 118.1(2) . . yes
C(21) P(3) C(311) 100.2(3) . . yes
C(21) P(3) C(321) 98.6(3) . . yes
C(311) P(3) C(321) 102.2(3) . . yes
Pt(2) P(4) C(26) 120.4(2) . . yes
Pt(2) P(4) C(411) 113.9(2) . . yes
Pt(2) P(4) C(421) 120.4(2) . . yes
C(26) P(4) C(411) 101.5(3) . . yes
C(26) P(4) C(421) 96.7(3) . . yes
C(411) P(4) C(421) 100.2(3) . . yes
Pt(1) P(5) C(31) 123.9(2) . . yes
Pt(1) P(5) C(511) 110.4(2) . . yes
Pt(1) P(5) C(521) 119.3(2) . . yes
C(31) P(5) C(511) 100.2(3) . . yes
C(31) P(5) C(521) 98.5(3) . . yes
C(511) P(5) C(521) 100.7(3) . . yes
Pt(2) P(6) C(36) 119.9(2) . . yes
Pt(2) P(6) C(611) 115.5(2) . . yes
Pt(2) P(6) C(621) 117.9(2) . . yes
C(36) P(6) C(611) 98.7(3) . . yes
C(36) P(6) C(621) 98.8(3) . . yes
C(611) P(6) C(621) 102.7(3) . . yes
P(1) C(11) C(12) 113.6(4) . . yes
C(11) C(12) C(13) 115.2(5) . . yes
C(12) C(13) C(14) 115.8(5) . . yes
C(13) C(14) C(15) 114.2(5) . . yes
C(14) C(15) C(16) 112.8(5) . . yes
P(2) C(16) C(15) 112.7(4) . . yes
P(3) C(21) C(22) 115.5(4) . . yes
C(21) C(22) C(23) 111.4(5) . . yes
C(22) C(23) C(24) 114.4(5) . . yes
C(23) C(24) C(25) 113.2(5) . . yes
C(24) C(25) C(26) 111.3(5) . . yes
P(4) C(26) C(25) 114.6(4) . . yes
P(5) C(31) C(32) 115.0(4) . . yes
C(31) C(32) C(33) 111.3(5) . . yes
C(32) C(33) C(34) 114.1(5) . . yes
C(33) C(34) C(35) 114.2(5) . . yes
C(34) C(35) C(36) 113.0(5) . . yes
P(6) C(36) C(35) 111.9(4) . . yes
P(1) C(111) C(112) 121.8(5) . . yes
P(1) C(111) C(116) 119.7(5) . . yes
C(112) C(111) C(116) 118.2(5) . . yes
C(111) C(112) C(113) 120.1(6) . . yes
C(112) C(113) C(114) 120.6(6) . . yes
C(113) C(114) C(115) 119.6(6) . . yes
C(114) C(115) C(116) 120.1(6) . . yes
C(111) C(116) C(115) 121.4(6) . . yes
P(1) C(121) C(122) 122.6(5) . . yes
P(1) C(121) C(126) 119.0(5) . . yes
C(122) C(121) C(126) 118.3(6) . . yes
C(121) C(122) C(123) 121.0(6) . . yes
C(122) C(123) C(124) 120.5(6) . . yes
C(123) C(124) C(125) 119.3(6) . . yes
C(124) C(125) C(126) 120.5(6) . . yes
C(121) C(126) C(125) 120.3(6) . . yes
P(2) C(211) C(212) 119.6(5) . . yes
P(2) C(211) C(216) 122.0(5) . . yes
C(212) C(211) C(216) 118.2(6) . . yes
C(211) C(212) C(213) 120.3(6) . . yes
C(212) C(213) C(214) 120.1(6) . . yes
C(213) C(214) C(215) 120.5(6) . . yes
C(214) C(215) C(216) 119.6(6) . . yes
C(211) C(216) C(215) 121.2(6) . . yes
P(2) C(221) C(222) 120.0(5) . . yes
P(2) C(221) C(226) 122.1(5) . . yes
C(222) C(221) C(226) 117.7(6) . . yes
C(221) C(222) C(223) 121.5(7) . . yes
C(222) C(223) C(224) 120.2(7) . . yes
C(223) C(224) C(225) 119.0(7) . . yes
C(224) C(225) C(226) 121.4(8) . . yes
C(221) C(226) C(225) 120.2(7) . . yes
P(3) C(311) C(312) 124.0(5) . . yes
P(3) C(311) C(316) 119.0(4) . . yes
C(312) C(311) C(316) 116.9(6) . . yes
C(311) C(312) C(313) 120.6(6) . . yes
C(312) C(313) C(314) 120.7(6) . . yes
C(313) C(314) C(315) 119.4(6) . . yes
C(314) C(315) C(316) 119.7(6) . . yes
C(311) C(316) C(315) 122.5(6) . . yes
P(3) C(321) C(322) 118.5(5) . . yes
P(3) C(321) C(326) 123.8(5) . . yes
C(322) C(321) C(326) 117.6(6) . . yes
C(321) C(322) C(323) 121.4(6) . . yes
C(322) C(323) C(324) 119.7(6) . . yes
C(323) C(324) C(325) 120.0(6) . . yes
C(324) C(325) C(326) 119.7(6) . . yes
C(321) C(326) C(325) 121.5(6) . . yes
P(4) C(411) C(412) 119.5(5) . . yes
P(4) C(411) C(416) 122.2(5) . . yes
C(412) C(411) C(416) 118.2(6) . . yes
C(411) C(412) C(413) 121.1(6) . . yes
C(412) C(413) C(414) 120.2(6) . . yes
C(413) C(414) C(415) 119.4(6) . . yes
C(414) C(415) C(416) 120.4(6) . . yes
C(411) C(416) C(415) 120.7(6) . . yes
P(4) C(421) C(422) 120.5(5) . . yes
P(4) C(421) C(426) 122.4(5) . . yes
C(422) C(421) C(426) 116.9(6) . . yes
C(421) C(422) C(423) 122.6(6) . . yes
C(422) C(423) C(424) 118.9(6) . . yes
C(423) C(424) C(425) 119.9(6) . . yes
C(424) C(425) C(426) 120.7(6) . . yes
C(421) C(426) C(425) 120.8(6) . . yes
P(5) C(511) C(512) 122.6(4) . . yes
P(5) C(511) C(516) 120.2(5) . . yes
C(512) C(511) C(516) 117.1(5) . . yes
C(511) C(512) C(513) 121.0(6) . . yes
C(512) C(513) C(514) 120.0(6) . . yes
C(513) C(514) C(515) 119.7(6) . . yes
C(514) C(515) C(516) 119.6(6) . . yes
C(511) C(516) C(515) 122.7(6) . . yes
P(5) C(521) C(522) 122.2(4) . . yes
P(5) C(521) C(526) 119.5(4) . . yes
C(522) C(521) C(526) 118.2(5) . . yes
C(521) C(522) C(523) 120.8(6) . . yes
C(522) C(523) C(524) 120.2(6) . . yes
C(523) C(524) C(525) 119.5(6) . . yes
C(524) C(525) C(526) 120.5(6) . . yes
C(521) C(526) C(525) 120.7(6) . . yes
P(6) C(611) C(612) 121.6(5) . . yes
P(6) C(611) C(616) 120.1(5) . . yes
C(612) C(611) C(616) 118.2(6) . . yes
C(611) C(612) C(613) 120.2(6) . . yes
C(612) C(613) C(614) 121.1(7) . . yes
C(613) C(614) C(615) 119.2(6) . . yes
C(614) C(615) C(616) 120.0(7) . . yes
C(611) C(616) C(615) 121.3(6) . . yes
P(6) C(621) C(622) 119.6(5) . . yes
P(6) C(621) C(626) 122.5(5) . . yes
C(622) C(621) C(626) 117.8(6) . . yes
C(621) C(622) C(623) 121.8(6) . . yes
C(622) C(623) C(624) 119.3(7) . . yes
C(623) C(624) C(625) 119.8(6) . . yes
C(624) C(625) C(626) 121.4(7) . . yes
C(621) C(626) C(625) 119.9(6) . . yes
C(712) C(711) C(716) 120.5(9) . . yes
C(711) C(712) C(713) 117.9(9) . . yes
C(712) C(713) C(714) 121.6(9) . . yes
C(713) C(714) C(715) 120.4(9) . . yes
C(714) C(715) C(716) 119.2(9) . . yes
C(711) C(716) C(715) 120.5(9) . . yes
C(722) C(721) C(726) 119.6(8) . . yes
C(721) C(722) C(723) 119.7(8) . . yes
C(722) C(723) C(724) 120.5(8) . . yes
C(723) C(724) C(725) 119.7(8) . . yes
C(724) C(725) C(726) 119.8(8) . . yes
C(721) C(726) C(725) 120.7(8) . . yes
C(732) C(731) C(736) 121.0(10) . . yes
C(731) C(732) C(733) 121.0(10) . . yes
C(732) C(733) C(734) 120(1) . . yes
C(733) C(734) C(735) 117.3(9) . . yes
C(734) C(735) C(736) 121.0(10) . . yes
C(731) C(736) C(735) 119(1) . . yes
C(742) C(741) C(743) 119.1(7) . 2_655 yes
C(741) C(742) C(743) 120.4(7) . . yes
C(741) C(743) C(742) 120.5(7) 2_655 . yes

loop_
_geom_bond_atom_site_label_1
_geom_bond_atom_site_label_2
_geom_bond_distance
_geom_bond_site_symmetry_2
_geom_bond_publ_flag
Hg(1) Pt(1) 2.7908(4) . yes
Hg(1) Pt(2) 2.7952(4) . yes
Pt(1) P(1) 2.279(2) . yes
Pt(1) P(3) 2.281(2) . yes
Pt(1) P(5) 2.273(2) . yes
Pt(2) P(2) 2.287(2) . yes
Pt(2) P(4) 2.288(2) . yes
Pt(2) P(6) 2.291(2) . yes
P(1) C(11) 1.836(6) . yes
P(1) C(111) 1.834(6) . yes
P(1) C(121) 1.841(6) . yes
P(2) C(16) 1.850(6) . yes
P(2) C(211) 1.849(6) . yes
P(2) C(221) 1.838(6) . yes
P(3) C(21) 1.844(6) . yes
P(3) C(311) 1.841(6) . yes
P(3) C(321) 1.839(6) . yes
P(4) C(26) 1.848(6) . yes
P(4) C(411) 1.847(6) . yes
P(4) C(421) 1.842(6) . yes
P(5) C(31) 1.845(6) . yes
P(5) C(511) 1.835(6) . yes
P(5) C(521) 1.843(6) . yes
P(6) C(36) 1.850(6) . yes
P(6) C(611) 1.851(6) . yes
P(6) C(621) 1.844(6) . yes
C(11) C(12) 1.452(8) . yes
C(12) C(13) 1.553(8) . yes
C(13) C(14) 1.521(8) . yes
C(14) C(15) 1.521(8) . yes
C(15) C(16) 1.531(8) . yes
C(21) C(22) 1.531(8) . yes
C(22) C(23) 1.520(8) . yes
C(23) C(24) 1.523(8) . yes
C(24) C(25) 1.539(8) . yes
C(25) C(26) 1.521(8) . yes
C(31) C(32) 1.524(8) . yes
C(32) C(33) 1.528(8) . yes
C(33) C(34) 1.514(8) . yes
C(34) C(35) 1.543(8) . yes
C(35) C(36) 1.521(8) . yes
C(111) C(112) 1.393(8) . yes
C(111) C(116) 1.392(8) . yes
C(112) C(113) 1.397(8) . yes
C(113) C(114) 1.376(9) . yes
C(114) C(115) 1.380(9) . yes
C(115) C(116) 1.380(8) . yes
C(121) C(122) 1.384(8) . yes
C(121) C(126) 1.384(8) . yes
C(122) C(123) 1.385(9) . yes
C(123) C(124) 1.368(10) . yes
C(124) C(125) 1.375(10) . yes
C(125) C(126) 1.396(8) . yes
C(211) C(212) 1.405(8) . yes
C(211) C(216) 1.385(8) . yes
C(212) C(213) 1.388(8) . yes
C(213) C(214) 1.378(10) . yes
C(214) C(215) 1.372(10) . yes
C(215) C(216) 1.393(9) . yes
C(221) C(222) 1.388(8) . yes
C(221) C(226) 1.396(9) . yes
C(222) C(223) 1.385(9) . yes
C(223) C(224) 1.37(1) . yes
C(224) C(225) 1.37(1) . yes
C(225) C(226) 1.382(10) . yes
C(311) C(312) 1.381(8) . yes
C(311) C(316) 1.387(8) . yes
C(312) C(313) 1.396(9) . yes
C(313) C(314) 1.375(9) . yes
C(314) C(315) 1.360(9) . yes
C(315) C(316) 1.381(8) . yes
C(321) C(322) 1.388(8) . yes
C(321) C(326) 1.388(8) . yes
C(322) C(323) 1.381(9) . yes
C(323) C(324) 1.379(10) . yes
C(324) C(325) 1.380(10) . yes
C(325) C(326) 1.377(9) . yes
C(411) C(412) 1.392(8) . yes
C(411) C(416) 1.389(8) . yes
C(412) C(413) 1.381(8) . yes
C(413) C(414) 1.378(9) . yes
C(414) C(415) 1.385(9) . yes
C(415) C(416) 1.383(8) . yes
C(421) C(422) 1.388(8) . yes
C(421) C(426) 1.395(8) . yes
C(422) C(423) 1.375(8) . yes
C(423) C(424) 1.378(9) . yes
C(424) C(425) 1.374(9) . yes
C(425) C(426) 1.374(9) . yes
C(511) C(512) 1.395(8) . yes
C(511) C(516) 1.385(8) . yes
C(512) C(513) 1.396(9) . yes
C(513) C(514) 1.382(9) . yes
C(514) C(515) 1.383(10) . yes
C(515) C(516) 1.374(8) . yes
C(521) C(522) 1.391(8) . yes
C(521) C(526) 1.397(8) . yes
C(522) C(523) 1.383(8) . yes
C(523) C(524) 1.385(9) . yes
C(524) C(525) 1.378(9) . yes
C(525) C(526) 1.379(8) . yes
C(611) C(612) 1.401(8) . yes
C(611) C(616) 1.382(8) . yes
C(612) C(613) 1.374(9) . yes
C(613) C(614) 1.38(1) . yes
C(614) C(615) 1.38(1) . yes
C(615) C(616) 1.385(8) . yes
C(621) C(622) 1.394(9) . yes
C(621) C(626) 1.399(8) . yes
C(622) C(623) 1.386(9) . yes
C(623) C(624) 1.379(10) . yes
C(624) C(625) 1.37(1) . yes
C(625) C(626) 1.381(9) . yes
C(711) C(712) 1.39(1) . yes
C(711) C(716) 1.37(1) . yes
C(712) C(713) 1.36(1) . yes
C(713) C(714) 1.36(1) . yes
C(714) C(715) 1.37(1) . yes
C(715) C(716) 1.36(1) . yes
C(721) C(722) 1.38(1) . yes
C(721) C(726) 1.37(1) . yes
C(722) C(723) 1.36(1) . yes
C(723) C(724) 1.38(1) . yes
C(724) C(725) 1.37(1) . yes
C(725) C(726) 1.36(1) . yes
C(731) C(732) 1.33(1) . yes
C(731) C(736) 1.35(1) . yes
C(732) C(733) 1.35(1) . yes
C(733) C(734) 1.38(1) . yes
C(734) C(735) 1.39(2) . yes
C(735) C(736) 1.35(1) . yes
C(741) C(742) 1.37(1) . yes
C(741) C(743) 1.37(1) 2_655 yes
C(742) C(743) 1.36(1) . yes
